data_1563755
loop_
_publ_author_name
'Singh, Sandhya'
'Brooker, Sally'

_publ_section_title
;
 Correlations between ligand field \DO, spin crossover T1/2 and redox
 potential Epa in a family of five dinuclear helicates
;
_journal_name_full 'Chemical Science'
_journal_paper_doi 10.1039/D1SC01458G
_journal_year 2021
_chemical_formula_moiety 'C72 H74 Fe2 N24 S6, 4(B F4)'
_chemical_formula_sum 'C72 H74 B4 F16 Fe2 N24 S6'
_chemical_formula_weight 1926.85
_chemical_name_common 'diiron(II) helicate of ditopic thiazole-triazole ligand'
_chemical_name_systematic 'Iron(II) helicate of 1,3-Bis(4-isobutyl-5-(thiazol-4-yl)-4H-1,2,4-triazol-3-yl)benzene'
_space_group_crystal_system monoclinic
_space_group_IT_number 15
_space_group_name_Hall '-C 2yc'
_space_group_name_H-M_alt 'C 1 2/c 1'
_atom_sites_solution_hydrogens geom
_atom_sites_solution_primary dual
_audit_creation_date 2020-03-13
_audit_creation_method
;
Olex2 1.2
(compiled 2017.08.10 svn.r3458 for OlexSys, GUI svn.r5381)
;
_audit_update_record
;
2021-02-05 deposited with the CCDC.	2021-06-28 downloaded from the CCDC.
;
_cell_angle_alpha 90
_cell_angle_beta 94.743(3)
_cell_angle_gamma 90
_cell_formula_units_Z 4
_cell_length_a 13.1754(4)
_cell_length_b 25.7678(7)
_cell_length_c 29.1091(9)
_cell_measurement_reflns_used 11298
_cell_measurement_temperature 100.01(10)
_cell_measurement_theta_max 76.1740
_cell_measurement_theta_min 3.9070
_cell_volume 9848.7(5)
_computing_cell_refinement 'CrysAlisPro 1.171.39.46e (Rigaku OD, 2018)'
_computing_data_collection 'CrysAlisPro 1.171.39.46e (Rigaku OD, 2018)'
_computing_data_reduction 'CrysAlisPro 1.171.39.46e (Rigaku OD, 2018)'
_computing_molecular_graphics 'Olex2 (Dolomanov et al., 2009)'
_computing_publication_material 'Olex2 (Dolomanov et al., 2009)'
_computing_structure_refinement 'ShelXL (Sheldrick, 2015)'
_computing_structure_solution 'ShelXT (Sheldrick, 2015)'
_diffrn_ambient_temperature 100
_diffrn_detector_area_resol_mean 10.3449
_diffrn_detector_type Atlas
_diffrn_measured_fraction_theta_full 0.996
_diffrn_measured_fraction_theta_max 0.971
_diffrn_measurement_details
;
List of Runs (angles in degrees, time in seconds):

  # Type    Start    End  Width  t~exp~   \w     \q     \k     \f   Frames
#--------------------------------------------------------------------------
  1  \w   -125.00 -94.00   1.00   10.00    --  -42.04 -88.00 -65.00   31
  2  \w      7.00 122.00   1.00   10.00    --   42.04  19.00-180.00  115
  3  \w     23.00  69.00   1.00   10.00    --   42.04-125.00  30.00   46
  4  \w     62.00  98.00   1.00   10.00    --   42.04  38.00-120.00   36
  5  \w     53.00 109.00   1.00   30.00    --  112.00-125.00  60.00   56
  6  \w    101.00 136.00   1.00   30.00    --  112.00 -77.00  30.00   35
  7  \w     37.00 110.00   1.00   30.00    --  112.00 -95.00  90.00   73
  8  \w     95.00 176.00   1.00   30.00    --  112.00 125.00  90.00   81
  9  \w    109.00 154.00   1.00   30.00    --  112.00 125.00  60.00   45
 10  \w     35.00  86.00   1.00   30.00    --  112.00 -95.00  60.00   51
 11  \w     87.00 176.00   1.00   30.00    --  112.00  45.00-180.00   89
 12  \w    102.00 153.00   1.00   30.00    --  112.00 125.00 120.00   51
;
_diffrn_measurement_device 'four-circle diffractometer'
_diffrn_measurement_device_type 'SuperNova, Dual, Cu at home/near, Atlas'
_diffrn_measurement_method '\w scans'
_diffrn_radiation_type CuK\a
_diffrn_radiation_wavelength 1.54184
_diffrn_reflns_av_R_equivalents 0.0389
_diffrn_reflns_av_unetI/netI 0.0375
_diffrn_reflns_Laue_measured_fraction_full 0.996
_diffrn_reflns_Laue_measured_fraction_max 0.971
_diffrn_reflns_limit_h_max 16
_diffrn_reflns_limit_h_min -12
_diffrn_reflns_limit_k_max 31
_diffrn_reflns_limit_k_min -16
_diffrn_reflns_limit_l_max 36
_diffrn_reflns_limit_l_min -33
_diffrn_reflns_number 20758
_diffrn_reflns_point_group_measured_fraction_full 0.996
_diffrn_reflns_point_group_measured_fraction_max 0.971
_diffrn_reflns_theta_full 67.684
_diffrn_reflns_theta_max 76.597
_diffrn_reflns_theta_min 3.754
_exptl_absorpt_coefficient_mu 4.249
_exptl_absorpt_correction_T_max 1.00000
_exptl_absorpt_correction_T_min 0.10694
_exptl_absorpt_correction_type multi-scan
_exptl_absorpt_process_details
;
CrysAlisPro 1.171.39.46e (Rigaku Oxford Diffraction, 2018)
Empirical absorption correction using spherical harmonics,
 implemented in SCALE3 ABSPACK scaling algorithm.
;
_exptl_crystal_colour 'clear dark orange'
_exptl_crystal_colour_lustre clear
_exptl_crystal_colour_modifier dark
_exptl_crystal_colour_primary orange
_exptl_crystal_density_diffrn 1.300
_exptl_crystal_description block
_exptl_crystal_F_000 3944
_exptl_crystal_preparation
'Magnetic properties,redox, ligand field strength, UV-Visible spectra, Evans method NMR, DOSY NMR'
_exptl_crystal_recrystallization_method 'Re-crystallisation from solvent: MeCN by diethylether ether vapour diffusion'
_exptl_crystal_size_max 0.09
_exptl_crystal_size_mid 0.03
_exptl_crystal_size_min 0.02
_refine_diff_density_max 2.241
_refine_diff_density_min -0.861
_refine_diff_density_rms 0.124
_refine_ls_extinction_method none
_refine_ls_goodness_of_fit_ref 1.063
_refine_ls_hydrogen_treatment constr
_refine_ls_matrix_type full
_refine_ls_number_parameters 578
_refine_ls_number_reflns 10075
_refine_ls_number_restraints 0
_refine_ls_restrained_S_all 1.063
_refine_ls_R_factor_all 0.0953
_refine_ls_R_factor_gt 0.0914
_refine_ls_shift/su_max 0.001
_refine_ls_shift/su_mean 0.000
_refine_ls_structure_factor_coef Fsqd
_refine_ls_weighting_details 'w=1/[\s^2^(Fo^2^)+(0.1750P)^2^+26.8188P] where P=(Fo^2^+2Fc^2^)/3'
_refine_ls_weighting_scheme calc
_refine_ls_wR_factor_gt 0.2552
_refine_ls_wR_factor_ref 0.2612
_reflns_Friedel_coverage 0.000
_reflns_number_gt 9167
_reflns_number_total 10075
_reflns_threshold_expression 'I > 2\s(I)'
_cod_data_source_file d1sc01458g2.cif
_cod_data_source_block ss376
_cod_database_code 1563755
_shelx_shelxl_version_number 2016/6
_shelx_space_group_comment
;
The symmetry employed for this shelxl refinement is uniquely defined
by the following loop, which should always be used as a source of
symmetry information in preference to the above space-group names.
They are only intended as comments.
;
_shelx_estimated_absorpt_t_max 0.920
_shelx_estimated_absorpt_t_min 0.701
_olex2_refinement_description
;
1. Fixed Uiso
 At 1.2 times of:
  All C(H) groups, All C(H,H) groups
 At 1.5 times of:
  All C(H,H,H) groups
2. Others
 Fixed Sof: F22(0.6) F23(0.6) F24(0.6) F25(0.4) F26(0.4) F27(0.4)
3.a Ternary CH refined with riding coordinates:
 C6(H6), C18(H18), C30(H30)
3.b Secondary CH2 refined with riding coordinates:
 C17(H17A,H17B), C29(H29A,H29B)
3.c Aromatic/amide H refined with riding coordinates:
 C1(H1), C2(H2), C11(H11), C12(H12), C13(H13), C15(H15), C23(H23), C24(H24),
 C25(H25), C26(H26), C35(H35), C36(H36), C37(H37)
3.d Idealised Me refined as rotating group:
 C7(H7A,H7B,H7C), C8(H8A,H8B,H8C), C19(H19A,H19B,H19C), C20(H20A,H20B,H20C),
 C31(H31A,H31B,H31C), C32(H32A,H32B,H32C)
;
_olex2_submission_special_instructions 'No special instructions were received'
_oxdiff_exptl_absorpt_empirical_details
;
Empirical correction (ABSPACK) includes:
- Absorption correction using spherical harmonics
- Frame scaling
;
_platon_squeeze_void_probe_radius 1.20

loop_
_space_group_symop_operation_xyz
'x, y, z'
'-x, y, -z+1/2'
'x+1/2, y+1/2, z'
'-x+1/2, y+1/2, -z+1/2'
'-x, -y, -z'
'x, -y, z-1/2'
'-x+1/2, -y+1/2, -z'
'x+1/2, -y+1/2, z-1/2'

loop_
_atom_site_label
_atom_site_type_symbol
_atom_site_fract_x
_atom_site_fract_y
_atom_site_fract_z
_atom_site_U_iso_or_equiv
_atom_site_adp_type
_atom_site_occupancy
_atom_site_site_symmetry_order
_atom_site_calc_flag
_atom_site_refinement_flags_posn
_atom_site_refinement_flags_adp
_atom_site_refinement_flags_occupancy
_atom_site_disorder_assembly
_atom_site_disorder_group
Fe1 Fe 0.54037(4) 0.35207(2) 0.08121(2) 0.02794(19) Uani 1 1 d . . . . .
S1 S 0.33420(9) 0.43165(4) -0.02731(4) 0.0441(3) Uani 1 1 d . . . . .
S2 S 0.46944(14) 0.20796(5) 0.50642(5) 0.0674(5) Uani 1 1 d . . . . .
S3 S 0.80854(8) 0.41693(5) 0.01280(4) 0.0446(3) Uani 1 1 d . . . . .
N1 N 0.4394(3) 0.38459(12) 0.03622(11) 0.0321(6) Uani 1 1 d . . . . .
N2 N 0.4170(2) 0.33096(11) 0.10751(10) 0.0284(6) Uani 1 1 d . . . . .
N3 N 0.3977(2) 0.30456(12) 0.14659(10) 0.0306(6) Uani 1 1 d . . . . .
N4 N 0.2527(2) 0.33262(13) 0.11115(11) 0.0326(7) Uani 1 1 d . . . . .
N5 N 0.3769(2) 0.31102(12) 0.37422(10) 0.0301(6) Uani 1 1 d . . . . .
N6 N 0.3329(2) 0.32043(13) 0.33070(10) 0.0322(7) Uani 1 1 d . . . . .
N7 N 0.3216(2) 0.23652(13) 0.34663(11) 0.0327(7) Uani 1 1 d . . . . .
N8 N 0.4546(3) 0.28663(13) 0.45342(11) 0.0348(7) Uani 1 1 d . . . . .
N9 N 0.6585(2) 0.38452(13) 0.05489(11) 0.0321(6) Uani 1 1 d . . . . .
N10 N 0.5538(2) 0.41303(11) 0.11983(10) 0.0258(6) Uani 1 1 d . . . . .
N11 N 0.5031(2) 0.43162(11) 0.15564(10) 0.0280(6) Uani 1 1 d . . . . .
N12 N 0.6400(2) 0.48026(12) 0.14733(11) 0.0300(6) Uani 1 1 d . . . . .
C1 C 0.4475(4) 0.41204(15) -0.00067(14) 0.0384(9) Uani 1 1 d . . . . .
H1 H 0.509891 0.420283 -0.011590 0.046 Uiso 1 1 calc R . . . .
C2 C 0.2705(3) 0.40173(16) 0.01401(14) 0.0396(9) Uani 1 1 d . . . . .
H2 H 0.200151 0.401446 0.015032 0.048 Uiso 1 1 calc R . . . .
C3 C 0.3384(3) 0.37829(14) 0.04531(13) 0.0334(8) Uani 1 1 d . . . . .
C4 C 0.3302(3) 0.34788(13) 0.08677(13) 0.0298(7) Uani 1 1 d . . . . .
C5 C 0.1443(4) 0.3469(2) 0.10224(17) 0.0538(13) Uani 1 1 d . . . . .
C6 C 0.1061(7) 0.3803(4) 0.1352(3) 0.095(2) Uiso 1 1 d . . . . .
H6 H 0.121797 0.367183 0.166574 0.114 Uiso 1 1 calc R . . . .
C7 C -0.0108(12) 0.3886(7) 0.1245(6) 0.164(6) Uiso 1 1 d . . . . .
H7A H -0.022760 0.409952 0.097565 0.246 Uiso 1 1 calc GR . . . .
H7B H -0.038132 0.405398 0.150244 0.246 Uiso 1 1 calc GR . . . .
H7C H -0.043560 0.355635 0.119156 0.246 Uiso 1 1 calc GR . . . .
C8 C 0.1569(9) 0.4280(5) 0.1284(4) 0.117(3) Uiso 1 1 d . . . . .
H8A H 0.206643 0.423110 0.106485 0.176 Uiso 1 1 calc GR . . . .
H8B H 0.190213 0.439585 0.157180 0.176 Uiso 1 1 calc GR . . . .
H8C H 0.108259 0.453632 0.116975 0.176 Uiso 1 1 calc GR . . . .
C9 C 0.2985(3) 0.30617(15) 0.14846(12) 0.0318(7) Uani 1 1 d . . . . .
C10 C 0.2472(3) 0.28307(17) 0.18655(13) 0.0366(8) Uani 1 1 d . . . . .
C11 C 0.1596(4) 0.2532(2) 0.17942(15) 0.0551(13) Uani 1 1 d . . . . .
H11 H 0.129404 0.248267 0.149727 0.066 Uiso 1 1 calc R . . . .
C12 C 0.1175(4) 0.2309(3) 0.21652(18) 0.0691(19) Uani 1 1 d . . . . .
H12 H 0.058943 0.210844 0.211607 0.083 Uiso 1 1 calc R . . . .
C13 C 0.1612(4) 0.2381(3) 0.26102(16) 0.0595(15) Uani 1 1 d . . . . .
H13 H 0.131468 0.223610 0.285913 0.071 Uiso 1 1 calc R . . . .
C14 C 0.2502(3) 0.26731(18) 0.26808(14) 0.0408(9) Uani 1 1 d . . . . .
C15 C 0.2925(3) 0.28998(15) 0.23143(12) 0.0320(7) Uani 1 1 d . . . . .
H15 H 0.351233 0.309913 0.236398 0.038 Uiso 1 1 calc R . . . .
C16 C 0.3001(3) 0.27506(17) 0.31503(13) 0.0355(8) Uani 1 1 d . . . . .
C17 C 0.3119(3) 0.17985(17) 0.33971(14) 0.0390(9) Uani 1 1 d . . . . .
H17A H 0.241934 0.171619 0.329241 0.047 Uiso 1 1 calc R . . . .
H17B H 0.327949 0.162399 0.368936 0.047 Uiso 1 1 calc R . . . .
C18 C 0.3821(4) 0.1596(2) 0.30465(15) 0.0463(10) Uani 1 1 d . . . . .
H18 H 0.365046 0.177371 0.275257 0.056 Uiso 1 1 calc R . . . .
C19 C 0.3598(5) 0.1020(2) 0.29802(18) 0.0551(12) Uani 1 1 d . . . . .
H19A H 0.371678 0.084424 0.327036 0.083 Uiso 1 1 calc GR . . . .
H19B H 0.403568 0.087870 0.276421 0.083 Uiso 1 1 calc GR . . . .
H19C H 0.289989 0.097462 0.286436 0.083 Uiso 1 1 calc GR . . . .
C20 C 0.4931(4) 0.1700(2) 0.31979(18) 0.0538(11) Uani 1 1 d . . . . .
H20A H 0.504698 0.206759 0.321313 0.081 Uiso 1 1 calc GR . . . .
H20B H 0.535287 0.154849 0.297995 0.081 Uiso 1 1 calc GR . . . .
H20C H 0.509691 0.154949 0.349640 0.081 Uiso 1 1 calc GR . . . .
C21 C 0.3703(3) 0.26124(15) 0.38318(12) 0.0319(7) Uani 1 1 d . . . . .
C22 C 0.4119(3) 0.24424(16) 0.42842(13) 0.0372(8) Uani 1 1 d . . . . .
C23 C 0.4174(5) 0.19858(18) 0.45108(16) 0.0545(13) Uani 1 1 d . . . . .
H23 H 0.396186 0.166785 0.438586 0.065 Uiso 1 1 calc R . . . .
C24 C 0.4865(4) 0.27222(17) 0.49523(15) 0.0470(11) Uani 1 1 d . . . . .
H24 H 0.515994 0.295153 0.517097 0.056 Uiso 1 1 calc R . . . .
C25 C 0.7115(3) 0.37467(19) 0.01938(14) 0.0417(9) Uani 1 1 d . . . . .
H25 H 0.697043 0.346878 -0.000463 0.050 Uiso 1 1 calc R . . . .
C26 C 0.7778(3) 0.45045(17) 0.06030(14) 0.0358(8) Uani 1 1 d . . . . .
H26 H 0.812265 0.479577 0.072273 0.043 Uiso 1 1 calc R . . . .
C27 C 0.6965(3) 0.42873(14) 0.07799(12) 0.0297(7) Uani 1 1 d . . . . .
C28 C 0.6344(3) 0.44211(14) 0.11509(12) 0.0286(7) Uani 1 1 d . . . . .
C29 C 0.7306(3) 0.51298(17) 0.15934(16) 0.0415(9) Uani 1 1 d . . . . .
H29A H 0.713454 0.539763 0.180808 0.050 Uiso 1 1 calc R . . . .
H29B H 0.750820 0.529866 0.131748 0.050 Uiso 1 1 calc R . . . .
C30 C 0.8191(4) 0.4809(2) 0.18093(17) 0.0517(12) Uani 1 1 d . . . . .
H30 H 0.833677 0.453094 0.159448 0.062 Uiso 1 1 calc R . . . .
C31 C 0.7933(5) 0.4565(3) 0.2258(2) 0.0739(18) Uani 1 1 d . . . . .
H31A H 0.777203 0.483275 0.246938 0.111 Uiso 1 1 calc GR . . . .
H31B H 0.850617 0.436907 0.238778 0.111 Uiso 1 1 calc GR . . . .
H31C H 0.735732 0.433917 0.220060 0.111 Uiso 1 1 calc GR . . . .
C32 C 0.9128(5) 0.5157(3) 0.1880(2) 0.074(2) Uani 1 1 d . . . . .
H32A H 0.936059 0.524584 0.158633 0.111 Uiso 1 1 calc GR . . . .
H32B H 0.965873 0.497643 0.206125 0.111 Uiso 1 1 calc GR . . . .
H32C H 0.895489 0.546784 0.203797 0.111 Uiso 1 1 calc GR . . . .
C33 C 0.5566(3) 0.47200(13) 0.17182(12) 0.0283(7) Uani 1 1 d . . . . .
C34 C 0.5287(3) 0.50245(14) 0.21176(13) 0.0312(7) Uani 1 1 d . . . . .
C35 C 0.5281(4) 0.55701(15) 0.21150(15) 0.0418(9) Uani 1 1 d . . . . .
H35 H 0.546194 0.575248 0.185855 0.050 Uiso 1 1 calc R . . . .
C36 C 0.500000 0.5832(2) 0.250000 0.0514(17) Uani 1 2 d S T P . .
H36 H 0.500001 0.619254 0.250001 0.062 Uiso 1 2 calc RS T P . .
C37 C 0.500000 0.47570(18) 0.250000 0.0287(10) Uani 1 2 d S T P . .
H37 H 0.500001 0.439610 0.250000 0.034 Uiso 1 2 calc RS T P . .
F11 F 0.0343(2) 0.40615(13) -0.01706(10) 0.0550(7) Uani 1 1 d . . . . .
F12 F -0.0556(2) 0.41673(13) -0.08548(11) 0.0590(8) Uani 1 1 d . . . . .
F13 F 0.0103(5) 0.48725(18) -0.04965(19) 0.1115(18) Uani 1 1 d . . . . .
F14 F 0.1145(3) 0.4320(2) -0.07941(15) 0.0872(13) Uani 1 1 d . . . . .
B1 B 0.0250(4) 0.4353(2) -0.0581(2) 0.0501(12) Uani 1 1 d . . . . .
F21 F 0.4368(2) 0.33503(15) 0.65064(10) 0.0609(8) Uani 1 1 d . . . . .
F22 F 0.4779(13) 0.2696(5) 0.6013(4) 0.131(7) Uani 0.6 1 d . . . A 1
F23 F 0.3484(9) 0.3243(8) 0.5811(5) 0.077(3) Uani 0.6 1 d . . . A 1
F24 F 0.5064(15) 0.3462(6) 0.5856(4) 0.160(7) Uani 0.6 1 d . . . A 1
F25 F 0.4233(14) 0.2638(5) 0.6212(5) 0.093(5) Uani 0.4 1 d . . . A 2
F26 F 0.381(2) 0.3386(13) 0.5767(9) 0.153(15) Uani 0.4 1 d . . . A 2
F27 F 0.5358(8) 0.3089(8) 0.5930(3) 0.080(4) Uani 0.4 1 d . . . A 2
B2 B 0.4399(5) 0.3167(3) 0.6081(2) 0.0571(14) Uani 1 1 d . . . . .

loop_
_atom_site_aniso_label
_atom_site_aniso_U_11
_atom_site_aniso_U_22
_atom_site_aniso_U_33
_atom_site_aniso_U_23
_atom_site_aniso_U_13
_atom_site_aniso_U_12
Fe1 0.0361(3) 0.0265(3) 0.0195(3) 0.00026(19) -0.0079(2) 0.0022(2)
S1 0.0540(6) 0.0417(5) 0.0338(5) 0.0163(4) -0.0133(4) 0.0005(4)
S2 0.1126(12) 0.0394(6) 0.0426(6) 0.0136(5) -0.0398(7) -0.0202(6)
S3 0.0418(5) 0.0602(7) 0.0325(5) 0.0005(4) 0.0064(4) 0.0078(4)
N1 0.0449(17) 0.0254(13) 0.0243(14) 0.0020(12) -0.0075(12) 0.0011(12)
N2 0.0338(15) 0.0271(14) 0.0225(13) 0.0014(11) -0.0081(11) -0.0014(11)
N3 0.0422(17) 0.0256(13) 0.0220(13) 0.0044(11) -0.0097(12) -0.0022(12)
N4 0.0341(16) 0.0385(16) 0.0230(14) -0.0024(12) -0.0105(12) 0.0019(12)
N5 0.0337(15) 0.0350(15) 0.0201(13) 0.0019(12) -0.0074(11) -0.0048(12)
N6 0.0338(15) 0.0421(17) 0.0192(13) 0.0042(12) -0.0084(11) -0.0063(13)
N7 0.0367(16) 0.0378(17) 0.0224(14) -0.0030(12) -0.0044(12) -0.0091(13)
N8 0.0479(18) 0.0293(15) 0.0250(15) 0.0008(12) -0.0103(13) -0.0055(13)
N9 0.0354(16) 0.0375(16) 0.0224(13) -0.0020(12) -0.0030(11) 0.0057(12)
N10 0.0319(14) 0.0254(13) 0.0194(13) 0.0029(10) -0.0020(10) 0.0018(11)
N11 0.0350(15) 0.0268(14) 0.0218(13) 0.0005(11) 0.0011(11) 0.0023(11)
N12 0.0386(16) 0.0254(13) 0.0254(14) 0.0021(11) -0.0012(12) -0.0017(12)
C1 0.052(2) 0.0329(18) 0.0282(18) 0.0068(15) -0.0079(16) -0.0017(16)
C2 0.046(2) 0.0359(19) 0.034(2) 0.0071(16) -0.0136(16) -0.0003(16)
C3 0.0413(19) 0.0287(16) 0.0281(17) 0.0002(14) -0.0087(15) 0.0001(14)
C4 0.0344(18) 0.0278(16) 0.0252(17) -0.0009(13) -0.0094(14) 0.0014(13)
C5 0.037(2) 0.091(4) 0.032(2) 0.004(2) -0.0075(17) 0.012(2)
C9 0.0404(19) 0.0324(17) 0.0208(15) 0.0008(14) -0.0084(14) -0.0035(14)
C10 0.039(2) 0.045(2) 0.0242(17) -0.0003(15) -0.0092(14) -0.0107(16)
C11 0.060(3) 0.079(3) 0.0241(19) 0.001(2) -0.0136(18) -0.036(3)
C12 0.058(3) 0.108(5) 0.038(2) 0.006(3) -0.014(2) -0.053(3)
C13 0.055(3) 0.092(4) 0.029(2) 0.010(2) -0.0097(19) -0.040(3)
C14 0.042(2) 0.052(2) 0.0252(18) 0.0013(17) -0.0114(15) -0.0166(18)
C15 0.0351(18) 0.0371(18) 0.0220(16) -0.0023(14) -0.0090(13) -0.0066(14)
C16 0.0342(18) 0.049(2) 0.0220(17) -0.0002(15) -0.0051(14) -0.0097(16)
C17 0.048(2) 0.039(2) 0.0293(18) -0.0083(16) 0.0008(16) -0.0148(17)
C18 0.061(3) 0.050(2) 0.0276(19) -0.0094(18) 0.0054(18) -0.008(2)
C19 0.071(3) 0.050(3) 0.044(3) -0.019(2) 0.008(2) -0.004(2)
C20 0.058(3) 0.060(3) 0.046(3) -0.005(2) 0.013(2) -0.001(2)
C21 0.0375(18) 0.0353(18) 0.0215(16) -0.0015(14) -0.0059(14) -0.0048(14)
C22 0.046(2) 0.0369(19) 0.0265(18) -0.0025(15) -0.0111(15) -0.0076(16)
C23 0.087(4) 0.033(2) 0.037(2) 0.0024(18) -0.029(2) -0.012(2)
C24 0.071(3) 0.0340(19) 0.031(2) 0.0022(16) -0.024(2) -0.0095(19)
C25 0.042(2) 0.053(2) 0.0294(19) -0.0067(17) -0.0013(16) 0.0079(18)
C26 0.0325(18) 0.043(2) 0.0316(18) 0.0050(16) 0.0022(14) 0.0042(15)
C27 0.0345(17) 0.0322(17) 0.0214(15) 0.0037(13) -0.0036(13) 0.0027(13)
C28 0.0319(17) 0.0309(17) 0.0221(15) 0.0032(13) -0.0040(13) 0.0034(13)
C29 0.048(2) 0.037(2) 0.040(2) -0.0056(17) 0.0060(17) -0.0123(17)
C30 0.039(2) 0.070(3) 0.044(2) -0.019(2) -0.0065(18) -0.006(2)
C31 0.052(3) 0.109(5) 0.058(3) 0.018(4) -0.013(3) 0.000(3)
C32 0.052(3) 0.116(5) 0.054(3) -0.037(3) 0.008(2) -0.031(3)
C33 0.0356(17) 0.0230(15) 0.0257(16) 0.0056(13) -0.0014(13) 0.0015(13)
C34 0.0421(19) 0.0235(16) 0.0275(17) 0.0041(13) 0.0002(14) 0.0015(14)
C35 0.064(3) 0.0228(17) 0.040(2) 0.0057(15) 0.0097(19) 0.0006(16)
C36 0.081(5) 0.020(2) 0.056(4) 0.000 0.017(3) 0.000
C37 0.037(3) 0.019(2) 0.030(2) 0.000 0.0007(19) 0.000
F11 0.0459(14) 0.0714(19) 0.0458(15) 0.0066(14) -0.0069(11) -0.0087(13)
F12 0.0487(15) 0.0717(19) 0.0535(16) 0.0189(14) -0.0136(13) -0.0214(14)
F13 0.172(5) 0.067(2) 0.097(3) -0.016(2) 0.014(3) 0.003(3)
F14 0.0509(18) 0.124(3) 0.086(3) 0.043(3) -0.0009(17) -0.021(2)
B1 0.048(3) 0.052(3) 0.049(3) 0.004(2) -0.005(2) -0.018(2)
F21 0.0573(17) 0.087(2) 0.0358(14) 0.0043(14) -0.0097(12) 0.0151(16)
F22 0.191(14) 0.115(9) 0.072(6) -0.049(6) -0.084(8) 0.104(10)
F23 0.062(4) 0.132(9) 0.033(3) 0.003(4) -0.018(3) 0.038(4)
F24 0.257(17) 0.148(10) 0.087(7) -0.045(7) 0.085(9) -0.139(11)
F25 0.139(12) 0.051(5) 0.081(9) -0.033(6) -0.045(8) 0.025(7)
F26 0.23(3) 0.16(2) 0.056(11) -0.045(13) -0.066(17) 0.15(2)
F27 0.065(5) 0.138(11) 0.031(4) 0.022(6) -0.023(3) -0.030(7)
B2 0.060(3) 0.063(3) 0.047(3) -0.006(3) -0.005(3) 0.016(3)

loop_
_atom_type_symbol
_atom_type_description
_atom_type_scat_dispersion_real
_atom_type_scat_dispersion_imag
_atom_type_scat_source
C C 0.0181 0.0091 'International Tables Vol C Tables 4.2.6.8 and 6.1.1.4'
H H 0.0000 0.0000 'International Tables Vol C Tables 4.2.6.8 and 6.1.1.4'
B B 0.0090 0.0039 'International Tables Vol C Tables 4.2.6.8 and 6.1.1.4'
F F 0.0727 0.0534 'International Tables Vol C Tables 4.2.6.8 and 6.1.1.4'
Fe Fe -1.1336 3.1974 'International Tables Vol C Tables 4.2.6.8 and 6.1.1.4'
N N 0.0311 0.0180 'International Tables Vol C Tables 4.2.6.8 and 6.1.1.4'
S S 0.3331 0.5567 'International Tables Vol C Tables 4.2.6.8 and 6.1.1.4'

loop_
_geom_angle_atom_site_label_1
_geom_angle_atom_site_label_2
_geom_angle_atom_site_label_3
_geom_angle
_geom_angle_site_symmetry_1
_geom_angle_site_symmetry_3
_geom_angle_publ_flag
N1 Fe1 N9 94.17(13) . . ?
N2 Fe1 N1 80.74(13) . . ?
N2 Fe1 N5 91.49(13) . 2_655 ?
N2 Fe1 N8 91.55(14) . 2_655 ?
N2 Fe1 N9 171.28(13) . . ?
N5 Fe1 N1 170.50(14) 2_655 . ?
N5 Fe1 N8 80.47(13) 2_655 2_655 ?
N5 Fe1 N9 94.19(13) 2_655 . ?
N8 Fe1 N1 94.21(13) 2_655 . ?
N8 Fe1 N9 95.91(15) 2_655 . ?
N10 Fe1 N1 93.74(12) . . ?
N10 Fe1 N2 92.17(13) . . ?
N10 Fe1 N5 92.00(12) . 2_655 ?
N10 Fe1 N8 171.68(13) . 2_655 ?
N10 Fe1 N9 81.04(13) . . ?
C1 S1 C2 90.5(2) . . ?
C24 S2 C23 90.3(2) . . ?
C25 S3 C26 90.1(2) . . ?
C1 N1 Fe1 133.0(3) . . ?
C1 N1 C3 111.6(3) . . ?
C3 N1 Fe1 115.4(2) . . ?
N3 N2 Fe1 133.6(2) . . ?
C4 N2 Fe1 116.8(3) . . ?
C4 N2 N3 109.3(3) . . ?
C9 N3 N2 105.8(3) . . ?
C4 N4 C5 126.7(3) . . ?
C4 N4 C9 104.9(3) . . ?
C9 N4 C5 128.0(4) . . ?
N6 N5 Fe1 133.9(2) . 2_655 ?
C21 N5 Fe1 116.3(2) . 2_655 ?
C21 N5 N6 109.0(3) . . ?
C16 N6 N5 105.4(3) . . ?
C16 N7 C17 127.9(3) . . ?
C21 N7 C16 104.2(3) . . ?
C21 N7 C17 127.0(3) . . ?
C22 N8 Fe1 115.5(3) . 2_655 ?
C24 N8 Fe1 134.3(3) . 2_655 ?
C24 N8 C22 110.2(3) . . ?
C25 N9 Fe1 135.0(3) . . ?
C25 N9 C27 110.1(4) . . ?
C27 N9 Fe1 114.9(2) . . ?
N11 N10 Fe1 134.4(2) . . ?
C28 N10 Fe1 116.0(2) . . ?
C28 N10 N11 109.2(3) . . ?
C33 N11 N10 105.5(3) . . ?
C28 N12 C29 124.9(3) . . ?
C28 N12 C33 104.3(3) . . ?
C33 N12 C29 129.0(3) . . ?
S1 C1 H1 122.9 . . ?
N1 C1 S1 114.2(3) . . ?
N1 C1 H1 122.9 . . ?
S1 C2 H2 125.1 . . ?
C3 C2 S1 109.7(3) . . ?
C3 C2 H2 125.1 . . ?
N1 C3 C4 111.1(3) . . ?
C2 C3 N1 114.0(4) . . ?
C2 C3 C4 134.8(4) . . ?
N2 C4 N4 109.1(3) . . ?
N2 C4 C3 115.9(4) . . ?
N4 C4 C3 135.0(3) . . ?
C6 C5 N4 115.2(5) . . ?
C5 C6 H6 111.2 . . ?
C5 C6 C7 110.5(9) . . ?
C5 C6 C8 103.6(8) . . ?
C7 C6 H6 111.2 . . ?
C8 C6 H6 111.2 . . ?
C8 C6 C7 108.8(10) . . ?
C6 C7 H7A 109.5 . . ?
C6 C7 H7B 109.5 . . ?
C6 C7 H7C 109.5 . . ?
H7A C7 H7B 109.5 . . ?
H7A C7 H7C 109.5 . . ?
H7B C7 H7C 109.5 . . ?
C6 C8 H8A 109.5 . . ?
C6 C8 H8B 109.5 . . ?
C6 C8 H8C 109.5 . . ?
H8A C8 H8B 109.5 . . ?
H8A C8 H8C 109.5 . . ?
H8B C8 H8C 109.5 . . ?
N3 C9 N4 110.8(3) . . ?
N3 C9 C10 122.7(3) . . ?
N4 C9 C10 126.5(4) . . ?
C11 C10 C9 122.7(3) . . ?
C11 C10 C15 119.6(4) . . ?
C15 C10 C9 117.6(3) . . ?
C10 C11 H11 120.1 . . ?
C12 C11 C10 119.8(4) . . ?
C12 C11 H11 120.1 . . ?
C11 C12 H12 119.6 . . ?
C11 C12 C13 120.9(4) . . ?
C13 C12 H12 119.6 . . ?
C12 C13 H13 120.4 . . ?
C12 C13 C14 119.3(4) . . ?
C14 C13 H13 120.4 . . ?
C13 C14 C16 120.8(4) . . ?
C15 C14 C13 120.3(4) . . ?
C15 C14 C16 118.8(3) . . ?
C10 C15 H15 120.0 . . ?
C14 C15 C10 120.0(4) . . ?
C14 C15 H15 120.0 . . ?
N6 C16 N7 111.6(3) . . ?
N6 C16 C14 123.3(4) . . ?
N7 C16 C14 125.1(4) . . ?
N7 C17 H17A 109.2 . . ?
N7 C17 H17B 109.2 . . ?
N7 C17 C18 112.2(3) . . ?
H17A C17 H17B 107.9 . . ?
C18 C17 H17A 109.2 . . ?
C18 C17 H17B 109.2 . . ?
C17 C18 H18 108.5 . . ?
C19 C18 C17 107.3(4) . . ?
C19 C18 H18 108.5 . . ?
C20 C18 C17 111.7(4) . . ?
C20 C18 H18 108.5 . . ?
C20 C18 C19 112.4(5) . . ?
C18 C19 H19A 109.5 . . ?
C18 C19 H19B 109.5 . . ?
C18 C19 H19C 109.5 . . ?
H19A C19 H19B 109.5 . . ?
H19A C19 H19C 109.5 . . ?
H19B C19 H19C 109.5 . . ?
C18 C20 H20A 109.5 . . ?
C18 C20 H20B 109.5 . . ?
C18 C20 H20C 109.5 . . ?
H20A C20 H20B 109.5 . . ?
H20A C20 H20C 109.5 . . ?
H20B C20 H20C 109.5 . . ?
N5 C21 N7 109.8(3) . . ?
N5 C21 C22 116.6(3) . . ?
N7 C21 C22 133.6(4) . . ?
N8 C22 C21 109.9(3) . . ?
C23 C22 N8 115.0(3) . . ?
C23 C22 C21 135.1(4) . . ?
S2 C23 H23 125.1 . . ?
C22 C23 S2 109.7(3) . . ?
C22 C23 H23 125.1 . . ?
S2 C24 H24 122.7 . . ?
N8 C24 S2 114.6(3) . . ?
N8 C24 H24 122.7 . . ?
S3 C25 H25 122.7 . . ?
N9 C25 S3 114.6(3) . . ?
N9 C25 H25 122.7 . . ?
S3 C26 H26 124.8 . . ?
C27 C26 S3 110.4(3) . . ?
C27 C26 H26 124.8 . . ?
N9 C27 C28 110.6(3) . . ?
C26 C27 N9 114.8(3) . . ?
C26 C27 C28 134.5(4) . . ?
N10 C28 N12 109.7(3) . . ?
N10 C28 C27 116.9(3) . . ?
N12 C28 C27 133.3(3) . . ?
N12 C29 H29A 109.4 . . ?
N12 C29 H29B 109.4 . . ?
N12 C29 C30 111.3(4) . . ?
H29A C29 H29B 108.0 . . ?
C30 C29 H29A 109.4 . . ?
C30 C29 H29B 109.4 . . ?
C29 C30 H30 108.5 . . ?
C29 C30 C32 108.7(5) . . ?
C31 C30 C29 111.2(4) . . ?
C31 C30 H30 108.5 . . ?
C31 C30 C32 111.4(5) . . ?
C32 C30 H30 108.5 . . ?
C30 C31 H31A 109.5 . . ?
C30 C31 H31B 109.5 . . ?
C30 C31 H31C 109.5 . . ?
H31A C31 H31B 109.5 . . ?
H31A C31 H31C 109.5 . . ?
H31B C31 H31C 109.5 . . ?
C30 C32 H32A 109.5 . . ?
C30 C32 H32B 109.5 . . ?
C30 C32 H32C 109.5 . . ?
H32A C32 H32B 109.5 . . ?
H32A C32 H32C 109.5 . . ?
H32B C32 H32C 109.5 . . ?
N11 C33 N12 111.3(3) . . ?
N11 C33 C34 122.7(3) . . ?
N12 C33 C34 126.0(3) . . ?
C35 C34 C33 122.0(3) . . ?
C37 C34 C33 118.1(3) . . ?
C37 C34 C35 119.9(4) . . ?
C34 C35 H35 120.5 . . ?
C36 C35 C34 119.0(4) . . ?
C36 C35 H35 120.5 . . ?
C35 C36 C35 121.7(5) . 2_655 ?
C35 C36 H36 119.1 . . ?
C35 C36 H36 119.1 2_655 . ?
C34 C37 C34 120.5(4) 2_655 . ?
C34 C37 H37 119.8 2_655 . ?
C34 C37 H37 119.8 . . ?
F12 B1 F11 108.6(4) . . ?
F12 B1 F13 109.3(5) . . ?
F12 B1 F14 111.7(5) . . ?
F13 B1 F11 111.8(5) . . ?
F13 B1 F14 106.1(5) . . ?
F14 B1 F11 109.4(5) . . ?
F21 B2 F22 120.1(7) . . ?
F21 B2 F23 112.5(8) . . ?
F21 B2 F24 108.7(7) . . ?
F21 B2 F25 94.1(7) . . ?
F21 B2 F27 116.5(7) . . ?
F22 B2 F23 111.1(11) . . ?
F22 B2 F24 99.9(12) . . ?
F24 B2 F23 102.2(12) . . ?
F26 B2 F21 116.4(12) . . ?
F26 B2 F25 120.8(19) . . ?
F26 B2 F27 110.7(16) . . ?
F27 B2 F25 96.2(9) . . ?

loop_
_geom_bond_atom_site_label_1
_geom_bond_atom_site_label_2
_geom_bond_distance
_geom_bond_site_symmetry_2
_geom_bond_publ_flag
Fe1 N1 1.975(3) . ?
Fe1 N2 1.932(3) . ?
Fe1 N5 1.938(3) 2_655 ?
Fe1 N8 1.968(3) 2_655 ?
Fe1 N9 1.977(3) . ?
Fe1 N10 1.931(3) . ?
S1 C1 1.701(4) . ?
S1 C2 1.707(5) . ?
S2 C23 1.715(4) . ?
S2 C24 1.706(4) . ?
S3 C25 1.702(5) . ?
S3 C26 1.707(4) . ?
N1 C1 1.298(5) . ?
N1 C3 1.387(5) . ?
N2 N3 1.367(4) . ?
N2 C4 1.322(5) . ?
N3 C9 1.313(5) . ?
N4 C4 1.349(5) . ?
N4 C5 1.477(6) . ?
N4 C9 1.378(5) . ?
N5 N6 1.371(4) . ?
N5 C21 1.313(5) . ?
N6 C16 1.315(5) . ?
N7 C16 1.367(5) . ?
N7 C17 1.478(5) . ?
N7 C21 1.355(5) . ?
N8 C22 1.404(5) . ?
N8 C24 1.308(5) . ?
N9 C25 1.319(5) . ?
N9 C27 1.394(5) . ?
N10 N11 1.370(4) . ?
N10 C28 1.316(5) . ?
N11 C33 1.321(5) . ?
N12 C28 1.357(5) . ?
N12 C29 1.480(5) . ?
N12 C33 1.375(5) . ?
C1 H1 0.9300 . ?
C2 H2 0.9300 . ?
C2 C3 1.364(5) . ?
C3 C4 1.450(5) . ?
C5 C6 1.413(11) . ?
C6 H6 0.9800 . ?
C6 C7 1.561(18) . ?
C6 C8 1.422(14) . ?
C7 H7A 0.9600 . ?
C7 H7B 0.9600 . ?
C7 H7C 0.9600 . ?
C8 H8A 0.9600 . ?
C8 H8B 0.9600 . ?
C8 H8C 0.9600 . ?
C9 C10 1.472(5) . ?
C10 C11 1.388(6) . ?
C10 C15 1.402(5) . ?
C11 H11 0.9300 . ?
C11 C12 1.380(7) . ?
C12 H12 0.9300 . ?
C12 C13 1.386(6) . ?
C13 H13 0.9300 . ?
C13 C14 1.394(6) . ?
C14 C15 1.374(6) . ?
C14 C16 1.480(5) . ?
C15 H15 0.9300 . ?
C17 H17A 0.9700 . ?
C17 H17B 0.9700 . ?
C17 C18 1.525(6) . ?
C18 H18 0.9800 . ?
C18 C19 1.522(7) . ?
C18 C20 1.517(7) . ?
C19 H19A 0.9600 . ?
C19 H19B 0.9600 . ?
C19 H19C 0.9600 . ?
C20 H20A 0.9600 . ?
C20 H20B 0.9600 . ?
C20 H20C 0.9600 . ?
C21 C22 1.452(5) . ?
C22 C23 1.348(6) . ?
C23 H23 0.9300 . ?
C24 H24 0.9300 . ?
C25 H25 0.9300 . ?
C26 H26 0.9300 . ?
C26 C27 1.348(6) . ?
C27 C28 1.449(5) . ?
C29 H29A 0.9700 . ?
C29 H29B 0.9700 . ?
C29 C30 1.523(7) . ?
C30 H30 0.9800 . ?
C30 C31 1.512(8) . ?
C30 C32 1.526(7) . ?
C31 H31A 0.9600 . ?
C31 H31B 0.9600 . ?
C31 H31C 0.9600 . ?
C32 H32A 0.9600 . ?
C32 H32B 0.9600 . ?
C32 H32C 0.9600 . ?
C33 C34 1.474(5) . ?
C34 C35 1.406(5) . ?
C34 C37 1.388(4) . ?
C35 H35 0.9300 . ?
C35 C36 1.384(5) . ?
C36 H36 0.9300 . ?
C37 H37 0.9300 . ?
F11 B1 1.407(7) . ?
F12 B1 1.361(6) . ?
F13 B1 1.378(8) . ?
F14 B1 1.380(8) . ?
F21 B2 1.330(7) . ?
F22 B2 1.335(11) . ?
F23 B2 1.398(14) . ?
F24 B2 1.367(11) . ?
F25 B2 1.438(17) . ?
F26 B2 1.28(3) . ?
F27 B2 1.386(14) . ?

loop_
_platon_squeeze_void_nr
_platon_squeeze_void_average_x
_platon_squeeze_void_average_y
_platon_squeeze_void_average_z
_platon_squeeze_void_volume
_platon_squeeze_void_count_electrons
_platon_squeeze_void_content
1 -0.156 0.031 0.105 82 21 ' '
2 0.000 0.345 0.250 41 5 ' '
3 0.155 0.031 0.395 82 21 ' '
4 -0.156 0.969 0.605 82 21 ' '
5 0.000 0.655 0.750 41 5 ' '
6 0.155 0.969 0.895 83 21 ' '
7 0.250 0.750 0.500 192 45 ' '
8 0.250 0.250 1.000 192 45 ' '
9 0.167 0.904 0.294 9 0 ' '
10 0.166 0.096 0.794 9 0 ' '
11 0.344 0.531 0.105 82 21 ' '
12 0.344 0.469 0.605 82 21 ' '
13 0.250 0.750 0.000 10 1 ' '
14 0.250 0.250 0.500 10 1 ' '
15 0.333 0.404 0.206 9 0 ' '
16 0.333 0.596 0.706 8 0 ' '
17 0.500 0.845 0.250 41 5 ' '
18 0.500 0.155 0.750 41 5 ' '
19 0.655 0.531 0.395 82 21 ' '
20 0.655 0.469 0.895 83 21 ' '
21 0.750 0.250 0.500 192 45 ' '
22 0.750 0.750 1.000 192 45 ' '
23 0.667 0.404 0.294 9 0 ' '
24 0.666 0.596 0.794 9 0 ' '
25 0.750 0.250 0.000 10 1 ' '
26 0.750 0.750 0.500 10 1 ' '
27 0.833 0.904 0.206 9 0 ' '
28 0.833 0.096 0.706 8 0 ' '
